data_9010078
loop_
_publ_author_name
'Redhammer, G. J.'
'Amthauer, G.'
'Roth, G.'
'Tippelt, G.'
'Lottermoser, W.'

_publ_section_title
;Single crystal X-ray diffraction and temperature dependent 57Fe Mossbauer
 spectroscopy on the hedenbergite - aegirine (Ca,Na)(Fe2+,Fe3+)Si2O6 solid
 solution Locality: synthetic Sample: Ae201, T = 298 K
;
_journal_name_full 'American Mineralogist'
_journal_page_first 1271
_journal_page_last 1292
_journal_paper_doi 10.2138/am.2006.2173
_journal_volume 91
_journal_year 2006
_chemical_compound_source Synthetic
_chemical_formula_sum 'Ca0.758 Fe Na0.242 O6 Si2'
_chemical_name_mineral Hedenbergite
_space_group_IT_number 15
_symmetry_space_group_name_Hall '-C 2yc'
_symmetry_space_group_name_H-M 'C 1 2/c 1'
_cell_angle_alpha 90
_cell_angle_beta 105.496
_cell_angle_gamma 90
_cell_length_a 9.7929
_cell_length_b 8.9656
_cell_length_c 5.2696
_cell_formula_units_Z 4
_cell_volume 445.848
_database_code_amcsd 0004199
_diffrn_ambient_temperature 298
_exptl_crystal_density_diffrn 3.634
_cod_original_formula_sum '(Ca.758 Na.242) Fe Si2 O6'
_cod_database_code 9010078

loop_
_space_group_symop_operation_xyz
x,y,z
1/2+x,1/2+y,z
x,-y,1/2+z
1/2+x,1/2-y,1/2+z
-x,y,1/2-z
1/2-x,1/2+y,1/2-z
-x,-y,-z
1/2-x,1/2-y,-z

loop_
_atom_site_label
_atom_site_fract_x
_atom_site_fract_y
_atom_site_fract_z
_atom_site_occupancy
_atom_site_U_iso_or_equiv
Ca2 0.00000 0.30110 0.25000 0.75800 0.01140
Na2 0.00000 0.30110 0.25000 0.24200 0.01140
Fe2+1 0.00000 0.90490 0.25000 0.75800 0.00730
Fe3+1 0.00000 0.90490 0.25000 0.24200 0.00730
Si 0.28810 0.09200 0.23270 1.00000 0.00490
O1 0.11720 0.08650 0.14760 1.00000 0.01050
O2 0.36120 0.24980 0.31840 1.00000 0.01170
O3 0.35080 0.01670 0.99870 1.00000 0.00990

loop_
_cod_related_entry_id
_cod_related_entry_database
_cod_related_entry_code
1 AMCSD 0004199
